data_4113800
loop_
_publ_author_name
'Kannan Raghuraman'
'Kavita K. Katti'
'Leonard J. Barbour'
'Nagavarakishore Pillarsetty'
'Charles L. Barnes'
'Kattesh V. Katti'

_publ_section_title
;
 Characterization of Supramolecular (H2O)18 Water Morphology and
 Water-Methanol (H2O)15(CH3OH)3 Clusters in a Novel Phosphorus
 Functionalized Trimeric Amino Acid Host
;
_journal_name_full 'Journal of the American Chemical Society'
_journal_page_first 6955
_journal_page_last 6961
_journal_paper_doi 10.1021/ja034682c
_journal_volume 125
_journal_year 2003
_chemical_formula_sum 'C12.5 H33 N3 O10 P'
_chemical_formula_weight 416.39
_chemical_name_systematic
; 
 ? 
;
_space_group_IT_number 173
_symmetry_cell_setting hexagonal
_symmetry_space_group_name_Hall 'P 6c'
_symmetry_space_group_name_H-M 'P 63'
_atom_sites_solution_hydrogens geom
_atom_sites_solution_primary direct
_atom_sites_solution_secondary difmap
_audit_creation_method SHELXL-97
_cell_angle_alpha 90.00
_cell_angle_beta 90.00
_cell_angle_gamma 120.00
_cell_formula_units_Z 4
_cell_length_a 12.3133(3)
_cell_length_b 12.3133(3)
_cell_length_c 16.0239(9)
_cell_measurement_reflns_used 3816
_cell_measurement_temperature 293(2)
_cell_measurement_theta_max 23.1
_cell_measurement_theta_min 2.3
_cell_volume 2104.01(14)
_computing_cell_refinement 'SAINT (Bruker, 1998)'
_computing_data_collection 'SMART (Bruker, 1998)'
_computing_data_reduction 'SAINT (Bruker, 1998)'
_computing_molecular_graphics 'ORTEP-III (Burnett & Johnson, 1996)'
_computing_publication_material 'CIFTAB (Sheldrick, 1997)'
_computing_structure_refinement 'SHELXL-97 (Sheldrick, 1997)'
_computing_structure_solution 'SHELXS-97 (Sheldrick, 1997)'
_diffrn_ambient_temperature 293(2)
_diffrn_measured_fraction_theta_full 1.000
_diffrn_measured_fraction_theta_max 1.000
_diffrn_measurement_device_type 'Bruker SMART CCD area detector'
_diffrn_measurement_method 'omega scans'
_diffrn_radiation_monochromator graphite
_diffrn_radiation_source 'normal-focus sealed tube'
_diffrn_radiation_type MoK\a
_diffrn_radiation_wavelength 0.71073
_diffrn_reflns_av_R_equivalents 0.0385
_diffrn_reflns_av_sigmaI/netI 0.0364
_diffrn_reflns_limit_h_max 11
_diffrn_reflns_limit_h_min -15
_diffrn_reflns_limit_k_max 15
_diffrn_reflns_limit_k_min -15
_diffrn_reflns_limit_l_max 18
_diffrn_reflns_limit_l_min -20
_diffrn_reflns_number 13419
_diffrn_reflns_theta_full 27.11
_diffrn_reflns_theta_max 27.11
_diffrn_reflns_theta_min 1.91
_diffrn_standards_decay_% 0.0
_exptl_absorpt_coefficient_mu 0.182
_exptl_absorpt_correction_T_max 0.98
_exptl_absorpt_correction_T_min 0.91
_exptl_absorpt_correction_type multi-scan
_exptl_absorpt_process_details
;
 Data were corrected for decay and absorption using the program SADABS 
 based on the method of R.H. Blessing (Acta Cryst. A51, 33-38, 1995).
;
_exptl_crystal_colour colorless
_exptl_crystal_density_diffrn 1.315
_exptl_crystal_description plate
_exptl_crystal_F_000 896
_exptl_crystal_size_max 0.50
_exptl_crystal_size_mid 0.35
_exptl_crystal_size_min 0.10
_refine_diff_density_max 0.344
_refine_diff_density_min -0.192
_refine_diff_density_rms 0.058
_refine_ls_abs_structure_details 'Flack H D (1983), Acta Cryst. A39, 876-881'
_refine_ls_abs_structure_Flack -0.02(13)
_refine_ls_extinction_method none
_refine_ls_goodness_of_fit_ref 1.089
_refine_ls_hydrogen_treatment noref
_refine_ls_matrix_type full
_refine_ls_number_parameters 163
_refine_ls_number_reflns 3043
_refine_ls_number_restraints 1
_refine_ls_restrained_S_all 1.089
_refine_ls_R_factor_all 0.0653
_refine_ls_R_factor_gt 0.0415
_refine_ls_shift/su_max 0.000
_refine_ls_shift/su_mean 0.000
_refine_ls_structure_factor_coef Fsqd
_refine_ls_weighting_details 'calc w=1/[\s^2^(Fo^2^)+(0.0634P)^2^+0.1446P] where P=(Fo^2^+2Fc^2^)/3'
_refine_ls_weighting_scheme calc
_refine_ls_wR_factor_gt 0.1007
_refine_ls_wR_factor_ref 0.1166
_reflns_number_gt 2371
_reflns_number_total 3043
_reflns_threshold_expression >2sigma(I)
_cod_data_source_file ja034682csi20030325_115238.cif
_cod_data_source_block CRR28
_cod_original_formula_sum 'C12.50 H33 N3 O10 P'
_cod_database_code 4113800

loop_
_symmetry_equiv_pos_as_xyz
'x, y, z'
'x-y, x, z+1/2'
'-y, x-y, z'
'-x, -y, z+1/2'
'-x+y, -x, z'
'y, -x+y, z+1/2'

loop_
_atom_site_label
_atom_site_type_symbol
_atom_site_fract_x
_atom_site_fract_y
_atom_site_fract_z
_atom_site_U_iso_or_equiv
_atom_site_adp_type
_atom_site_occupancy
_atom_site_symmetry_multiplicity
_atom_site_calc_flag
_atom_site_refinement_flags
P1 P 0.3333 0.6667 0.28319(7) 0.0310(2) Uani 1 3 d S
O1 O 0.75752(18) 0.99346(19) 0.38677(15) 0.0529(5) Uani 1 1 d .
N1 N 0.56128(17) 0.88363(17) 0.28966(13) 0.0335(4) Uani 1 1 d .
H1A H 0.5967 0.8381 0.3050 0.040 Uiso 1 1 calc R
H1B H 0.5264 0.8956 0.3356 0.040 Uiso 1 1 calc R
C1 C 0.4592(2) 0.8083(2) 0.22907(15) 0.0354(5) Uani 1 1 d .
H1C H 0.4923 0.7830 0.1828 0.042 Uiso 1 1 calc R
H1D H 0.4250 0.8584 0.2072 0.042 Uiso 1 1 calc R
P2 P 0.0000 1.0000 0.44785(8) 0.0358(3) Uani 1 3 d S
O2 O 0.8528(2) 1.1724(2) 0.31679(16) 0.0693(7) Uani 1 1 d .
N2 N 0.20805(19) 0.9739(2) 0.44431(15) 0.0355(5) Uani 1 1 d .
H2A H 0.1523 0.9028 0.4183 0.043 Uiso 1 1 calc R
H2B H 0.2449 1.0336 0.4050 0.043 Uiso 1 1 calc R
C2 C 0.6633(2) 1.0093(2) 0.26000(17) 0.0388(6) Uani 1 1 d .
H2 H 0.6987 0.9977 0.2083 0.047 Uiso 1 1 calc R
O3 O 0.32567(17) 0.89830(18) 0.34418(12) 0.0415(5) Uani 1 1 d .
C3 C 0.7661(2) 1.0619(2) 0.32716(19) 0.0423(6) Uani 1 1 d .
O4 O 0.48515(17) 0.9518(2) 0.43131(13) 0.0557(6) Uani 1 1 d .
C4 C 0.6116(3) 1.0970(2) 0.2425(2) 0.0530(8) Uani 1 1 d .
H4A H 0.5521 1.0637 0.1977 0.079 Uiso 1 1 calc R
H4B H 0.6792 1.1783 0.2273 0.079 Uiso 1 1 calc R
H4C H 0.5711 1.1041 0.2917 0.079 Uiso 1 1 calc R
C5 C 0.1382(2) 1.0118(2) 0.50238(17) 0.0409(6) Uani 1 1 d .
H5A H 0.1926 1.0974 0.5210 0.049 Uiso 1 1 calc R
H5B H 0.1111 0.9576 0.5510 0.049 Uiso 1 1 calc R
C6 C 0.3058(2) 0.9529(3) 0.48326(16) 0.0410(6) Uani 1 1 d .
H6 H 0.3627 1.0261 0.5167 0.049 Uiso 1 1 calc R
C7 C 0.3788(2) 0.9338(2) 0.41352(17) 0.0380(6) Uani 1 1 d .
C8 C 0.2472(3) 0.8362(3) 0.53788(19) 0.0571(8) Uani 1 1 d .
H8A H 0.2066 0.8492 0.5848 0.086 Uiso 1 1 calc R
H8B H 0.3114 0.8198 0.5573 0.086 Uiso 1 1 calc R
H8C H 0.1866 0.7658 0.5060 0.086 Uiso 1 1 calc R
O2W O 1.0436(3) 1.2546(3) 0.18475(17) 0.0891(9) Uani 1 1 d .
O1W O 0.0000 1.0000 0.6897(5) 0.1170(19) Uani 1 3 d S
O1M O 0.3333 0.6667 0.0278(4) 0.111(2) Uani 1 3 d S
O3W O 0.6568(3) 1.0981(3) 0.5603(2) 0.1042(11) Uani 1 1 d .
C1M C 0.3333 0.6667 -0.0659(6) 0.138(4) Uani 1 3 d S
H1M1 H 0.2523 0.6479 -0.0858 0.208 Uiso 0.33 1 calc PR
H1M2 H 0.3521 0.6044 -0.0858 0.208 Uiso 0.33 1 calc PR
H1M3 H 0.3956 0.7477 -0.0858 0.208 Uiso 0.33 1 calc PR

loop_
_atom_site_aniso_label
_atom_site_aniso_U_11
_atom_site_aniso_U_22
_atom_site_aniso_U_33
_atom_site_aniso_U_23
_atom_site_aniso_U_13
_atom_site_aniso_U_12
P1 0.0288(3) 0.0288(3) 0.0355(5) 0.000 0.000 0.01440(15)
O1 0.0442(11) 0.0397(11) 0.0702(14) 0.0107(10) -0.0136(10) 0.0175(9)
N1 0.0296(10) 0.0305(10) 0.0392(11) 0.0042(9) 0.0014(9) 0.0142(8)
C1 0.0357(13) 0.0336(12) 0.0355(13) 0.0009(10) -0.0009(10) 0.0162(11)
P2 0.0304(3) 0.0304(3) 0.0464(6) 0.000 0.000 0.01522(16)
O2 0.0491(12) 0.0409(11) 0.0810(16) 0.0166(11) -0.0140(11) -0.0051(9)
N2 0.0319(10) 0.0362(10) 0.0403(12) -0.0050(10) -0.0041(10) 0.0184(9)
C2 0.0367(13) 0.0326(12) 0.0406(14) 0.0074(10) 0.0043(10) 0.0125(10)
O3 0.0377(10) 0.0400(10) 0.0473(11) -0.0073(8) -0.0034(9) 0.0196(8)
C3 0.0328(13) 0.0369(14) 0.0534(16) 0.0053(13) 0.0030(12) 0.0146(11)
O4 0.0413(11) 0.0808(15) 0.0551(12) -0.0130(11) -0.0066(10) 0.0381(11)
C4 0.0519(17) 0.0384(15) 0.0651(19) 0.0126(14) -0.0036(15) 0.0199(13)
C5 0.0352(13) 0.0404(14) 0.0486(16) -0.0113(12) -0.0044(11) 0.0201(12)
C6 0.0335(12) 0.0467(15) 0.0450(14) -0.0116(12) -0.0096(11) 0.0216(12)
C7 0.0332(13) 0.0333(12) 0.0474(17) -0.0041(11) -0.0018(11) 0.0165(11)
C8 0.065(2) 0.072(2) 0.0488(17) 0.0072(15) 0.0028(15) 0.0451(19)
O2W 0.105(2) 0.096(2) 0.0747(18) 0.0065(15) 0.0178(15) 0.0562(17)
O1W 0.110(2) 0.110(2) 0.131(5) 0.000 0.000 0.0550(12)
O1M 0.123(3) 0.123(3) 0.088(4) 0.000 0.000 0.0613(16)
O3W 0.149(3) 0.112(2) 0.072(2) -0.0256(17) -0.036(2) 0.081(2)
C1M 0.162(6) 0.162(6) 0.091(6) 0.000 0.000 0.081(3)

loop_
_atom_type_symbol
_atom_type_description
_atom_type_scat_dispersion_real
_atom_type_scat_dispersion_imag
_atom_type_scat_source
C C 0.0033 0.0016 'International Tables Vol C Tables 4.2.6.8 and 6.1.1.4'
H H 0.0000 0.0000 'International Tables Vol C Tables 4.2.6.8 and 6.1.1.4'
N N 0.0061 0.0033 'International Tables Vol C Tables 4.2.6.8 and 6.1.1.4'
O O 0.0106 0.0060 'International Tables Vol C Tables 4.2.6.8 and 6.1.1.4'
P P 0.1023 0.0942 'International Tables Vol C Tables 4.2.6.8 and 6.1.1.4'

loop_
_geom_angle_atom_site_label_1
_geom_angle_atom_site_label_2
_geom_angle_atom_site_label_3
_geom_angle
_geom_angle_site_symmetry_1
_geom_angle_site_symmetry_3
C1 P1 C1 100.20(10) 3_665 .
C1 P1 C1 100.20(10) 3_665 5_565
C1 P1 C1 100.20(10) . 5_565
C1 N1 C2 116.49(19) . .
N1 C1 P1 109.06(16) . .
C5 P2 C5 99.57(12) 3_675 5_465
C5 P2 C5 99.57(12) 3_675 .
C5 P2 C5 99.57(11) 5_465 .
C6 N2 C5 115.8(2) . .
N1 C2 C4 110.9(2) . .
N1 C2 C3 107.5(2) . .
C4 C2 C3 112.1(2) . .
O1 C3 O2 125.2(3) . .
O1 C3 C2 118.7(2) . .
O2 C3 C2 116.1(3) . .
N2 C5 P2 109.39(17) . .
N2 C6 C8 111.3(2) . .
N2 C6 C7 108.0(2) . .
C8 C6 C7 108.3(2) . .
O4 C7 O3 125.7(3) . .
O4 C7 C6 116.9(2) . .
O3 C7 C6 117.3(2) . .

loop_
_geom_bond_atom_site_label_1
_geom_bond_atom_site_label_2
_geom_bond_distance
_geom_bond_site_symmetry_2
P1 C1 1.869(3) 3_665
P1 C1 1.869(3) .
P1 C1 1.869(2) 5_565
O1 C3 1.243(3) .
N1 C1 1.489(3) .
N1 C2 1.501(3) .
P2 C5 1.853(3) 3_675
P2 C5 1.853(3) 5_465
P2 C5 1.853(3) .
O2 C3 1.252(3) .
N2 C6 1.489(3) .
N2 C5 1.492(3) .
C2 C4 1.529(4) .
C2 C3 1.536(4) .
O3 C7 1.252(3) .
O4 C7 1.247(3) .
C6 C8 1.522(4) .
C6 C7 1.524(4) .
O1M C1M 1.501(12) .

loop_
_geom_torsion_atom_site_label_1
_geom_torsion_atom_site_label_2
_geom_torsion_atom_site_label_3
_geom_torsion_atom_site_label_4
_geom_torsion
_geom_torsion_site_symmetry_1
C2 N1 C1 P1 -172.70(16) .
C1 P1 C1 N1 145.09(19) 3_665
C1 P1 C1 N1 -112.5(2) 5_565
C1 N1 C2 C4 64.6(3) .
C1 N1 C2 C3 -172.5(2) .
N1 C2 C3 O1 7.1(3) .
C4 C2 C3 O1 129.3(3) .
N1 C2 C3 O2 -172.7(2) .
C4 C2 C3 O2 -50.6(3) .
C6 N2 C5 P2 -167.82(17) .
C5 P2 C5 N2 -149.5(2) 3_675
C5 P2 C5 N2 109.0(2) 5_465
C5 N2 C6 C8 69.3(3) .
C5 N2 C6 C7 -171.9(2) .
N2 C6 C7 O4 159.3(2) .
C8 C6 C7 O4 -80.1(3) .
N2 C6 C7 O3 -22.6(3) .
C8 C6 C7 O3 98.0(3) .
